data_7033917
loop_
_publ_author_name
'Barbante, Gregory J.'
'Doeven, Egan H.'
'Francis, Paul S.'
'Stringer, Bradley D.'
'Hogan, Conor F.'
'Kheradmand, Peyman R.'
'Wilson, David J. D.'
'Barnard, Peter J.'

_publ_section_title
;
 Iridium(iii) N-heterocyclic carbene complexes: an experimental and
 theoretical study of structural, spectroscopic, electrochemical and
 electrogenerated chemiluminescence properties.
;
_journal_issue 18
_journal_name_full 'Dalton transactions (Cambridge, England : 2003)'
_journal_page_first 8564
_journal_page_last 8576
_journal_paper_doi 10.1039/c4dt03378g
_journal_volume 44
_journal_year 2015
_chemical_formula_moiety 'C41 H31 Ir N5, F6 P'
_chemical_formula_sum 'C41 H31 F6 Ir N5 P'
_chemical_formula_weight 930.88
_chemical_name_systematic 4.PF6
_space_group_crystal_system monoclinic
_space_group_IT_number 14
_space_group_name_Hall '-P 2ybc'
_space_group_name_H-M_alt 'P 1 21/c 1'
_symmetry_space_group_name_Hall '-P 2ybc'
_symmetry_space_group_name_H-M 'P 1 21/c 1'
_atom_sites_solution_hydrogens difmap
_atom_sites_solution_primary heavy
_audit_creation_date 2014-10-31
_audit_creation_method
;
Olex2 1.2
(compiled 2014.09.19 svn.r3010 for OlexSys, GUI svn.r4874)
;
_audit_update_record
;
2014-10-30 deposited with the CCDC.
2015-02-04 downloaded from the CCDC.
;
_cell_angle_alpha 90
_cell_angle_beta 101.3280(11)
_cell_angle_gamma 90
_cell_formula_units_Z 4
_cell_length_a 12.14380(14)
_cell_length_b 15.66023(14)
_cell_length_c 19.33573(19)
_cell_measurement_temperature 173.2
_cell_volume 3605.53(6)
_computing_molecular_graphics 'Olex2 (Dolomanov et al., 2009)'
_computing_publication_material 'Olex2 (Dolomanov et al., 2009)'
_computing_structure_refinement 'ShelXL (Sheldrick, 2008)'
_computing_structure_solution 'ShelXS (Sheldrick, 2008)'
_diffrn_ambient_temperature 173.2
_diffrn_measured_fraction_theta_full 0.999
_diffrn_measured_fraction_theta_max 0.999
_diffrn_radiation_type MoK\a
_diffrn_radiation_wavelength 0.71073
_diffrn_reflns_av_R_equivalents 0.0328
_diffrn_reflns_av_unetI/netI 0.0172
_diffrn_reflns_Laue_measured_fraction_full 0.999
_diffrn_reflns_Laue_measured_fraction_max 0.999
_diffrn_reflns_limit_h_max 14
_diffrn_reflns_limit_h_min -14
_diffrn_reflns_limit_k_max 19
_diffrn_reflns_limit_k_min -19
_diffrn_reflns_limit_l_max 23
_diffrn_reflns_limit_l_min -23
_diffrn_reflns_number 61518
_diffrn_reflns_point_group_measured_fraction_full 0.999
_diffrn_reflns_point_group_measured_fraction_max 0.999
_diffrn_reflns_theta_full 25.242
_diffrn_reflns_theta_max 26.021
_diffrn_reflns_theta_min 2.469
_exptl_absorpt_coefficient_mu 3.817
_exptl_absorpt_correction_T_max 1.0000
_exptl_absorpt_correction_T_min 0.74911
_exptl_absorpt_correction_type multi-scan
_exptl_absorpt_process_details
;
CrysAlisPro, Agilent Technologies,
Version 1.171.35.11 (release 16-05-2011 CrysAlis171 .NET)
(compiled May 16 2011,17:55:39)
Empirical absorption correction using spherical harmonics,
 implemented in SCALE3 ABSPACK scaling algorithm.
;
_exptl_crystal_colour 'clear yellowish green'
_exptl_crystal_colour_lustre clear
_exptl_crystal_colour_modifier yellowish
_exptl_crystal_colour_primary green
_exptl_crystal_density_diffrn 1.715
_exptl_crystal_description plate
_exptl_crystal_F_000 1832
_exptl_crystal_recrystallization_method 'Re-crystallisation from solvent: Methanol'
_exptl_crystal_size_max 0.1
_exptl_crystal_size_mid 0.1
_exptl_crystal_size_min 0.04
_refine_diff_density_max 0.722
_refine_diff_density_min -0.413
_refine_diff_density_rms 0.064
_refine_ls_extinction_method none
_refine_ls_goodness_of_fit_ref 1.078
_refine_ls_hydrogen_treatment refxyz
_refine_ls_matrix_type full
_refine_ls_number_parameters 611
_refine_ls_number_reflns 7102
_refine_ls_number_restraints 18
_refine_ls_restrained_S_all 1.077
_refine_ls_R_factor_all 0.0224
_refine_ls_R_factor_gt 0.0188
_refine_ls_shift/su_max 0.001
_refine_ls_shift/su_mean 0.000
_refine_ls_structure_factor_coef Fsqd
_refine_ls_weighting_details
;
 w=1/[\s^2^(Fo^2^)+(0.0167P)^2^+3.6043P]
 where P=(Fo^2^+2Fc^2^)/3
;
_refine_ls_weighting_scheme calc
_refine_ls_wR_factor_gt 0.0422
_refine_ls_wR_factor_ref 0.0438
_reflns_Friedel_coverage 0.000
_reflns_number_gt 6508
_reflns_number_total 7102
_reflns_threshold_expression 'I > 2\s(I)'
_cod_data_source_file c4dt03378g2.cif
_cod_data_source_block 4
_cod_depositor_comments 'Adding full bibliography for 7033915--7033917.cif.'
_cod_original_cell_volume 3605.53(7)
_cod_database_code 7033917
_shelxl_version_number 2013-2
_shelx_space_group_comment
;
The symmetry employed for this shelxl refinement is uniquely defined
by the following loop, which should always be used as a source of
symmetry information in preference to the above space-group names.
They are only intended as comments.
;
_olex2_refinement_description
;
1. Fixed Uiso
 At 1.2 times of:
  All C(H) groups, All C(H,H) groups
2. Restrained distances
 C15A-C16A = C16A-C17A = C17A-C18A = C18A-C19A = C19A-C14 = C14-C15A
 1.39 with sigma of 0.001
 C15-C16 = C16-C17 = C17-C18 = C18-C19 = C19-C14 = C14-C15
 1.39 with sigma of 0.001
3. Restrained planarity
 C15A, C16A, C17A, C18A, C19A, C14
 with sigma of 0.1
 C15, C16, C17, C18, C19, C14
 with sigma of 0.1
4. Uiso/Uaniso restraints and constraints
Uanis(C19) = Uanis(C19A)
Uanis(C18) = Uanis(C18A)
Uanis(C16) = Uanis(C16A)
Uanis(C15) = Uanis(C15A)
Uanis(C17) = Uanis(C17A)
5. Others
 Sof(C19A)=Sof(H19A)=Sof(C18A)=Sof(H18A)=Sof(C16A)=Sof(H16A)=Sof(C15A)=
 Sof(H15A)=Sof(C17A)=Sof(H17A)=1-FVAR(1)
 Sof(C19)=Sof(H19)=Sof(C15)=Sof(H15)=Sof(C16)=Sof(H16)=Sof(C17)=Sof(H17)=
 Sof(C18)=Sof(H18)=FVAR(1)
;
_olex2_exptl_crystal_mounting_method
'Crystals were removed from the crystallisation vial and immediately coated with Paratone oil on a glass slide. Suitable single crystals were mounted in Paratone oil on a glass fibre and cooled rapidly to 173 K in a stream of cold N2 using an Oxford low temperature device. '
_olex2_submission_special_instructions 'No special instructions were received'

loop_
_space_group_symop_operation_xyz
'x, y, z'
'-x, y+1/2, -z+1/2'
'-x, -y, -z'
'x, -y-1/2, z-1/2'

loop_
_atom_site_label
_atom_site_type_symbol
_atom_site_fract_x
_atom_site_fract_y
_atom_site_fract_z
_atom_site_U_iso_or_equiv
_atom_site_adp_type
_atom_site_occupancy
_atom_site_site_symmetry_order
_atom_site_calc_flag
_atom_site_refinement_flags_posn
_atom_site_refinement_flags_occupancy
_atom_site_disorder_assembly
_atom_site_disorder_group
Ir1 Ir 0.24993(2) 0.27607(2) 0.45376(2) 0.02166(4) Uani 1 1 d . . . .
P1 P 0.41811(7) 0.80815(5) 0.27113(5) 0.04095(18) Uani 1 1 d . . . .
C31 C 0.2001(2) 0.35681(14) 0.52233(13) 0.0256(5) Uani 1 1 d . . . .
F3 F 0.40411(17) 0.84629(12) 0.34607(10) 0.0602(5) Uani 1 1 d . . . .
N5 N 0.08112(18) 0.25634(14) 0.42907(11) 0.0296(5) Uani 1 1 d . . . .
F5 F 0.43259(18) 0.77010(12) 0.19699(10) 0.0587(5) Uani 1 1 d . . . .
C7 C 0.3342(2) 0.02480(15) 0.52102(13) 0.0236(5) Uani 1 1 d . . . .
C30 C 0.4955(2) 0.28257(18) 0.52463(16) 0.0355(6) Uani 1 1 d . . . .
H30 H 0.476(3) 0.238(2) 0.5503(16) 0.043 Uiso 1 1 d R . . .
N3 N 0.27229(17) 0.13644(12) 0.57534(10) 0.0222(4) Uani 1 1 d . . . .
N1 N 0.29764(18) 0.18646(12) 0.38092(10) 0.0247(4) Uani 1 1 d . . . .
N4 N 0.41341(18) 0.31712(13) 0.47583(11) 0.0275(5) Uani 1 1 d . . . .
N2 N 0.31413(17) 0.09656(12) 0.47646(10) 0.0219(4) Uani 1 1 d . . . .
C6 C 0.2768(2) 0.16528(14) 0.51067(12) 0.0210(5) Uani 1 1 d . . . .
F6 F 0.3291(2) 0.73672(13) 0.27693(13) 0.0731(6) Uani 1 1 d . . . .
C20 C 0.2383(3) 0.37969(16) 0.38769(13) 0.0322(6) Uani 1 1 d . . . .
C1 C 0.3225(2) 0.10679(15) 0.40516(12) 0.0236(5) Uani 1 1 d . . . .
F2 F 0.3209(2) 0.86863(13) 0.23346(12) 0.0753(7) Uani 1 1 d . . . .
C2 C 0.3525(3) 0.04300(17) 0.36346(14) 0.0355(7) Uani 1 1 d . . . .
H2 H 0.368(3) -0.008(2) 0.3812(16) 0.043 Uiso 1 1 d R . . .
F4 F 0.5143(2) 0.74722(17) 0.31169(12) 0.0818(8) Uani 1 1 d . . . .
C12 C 0.3065(2) 0.05142(15) 0.58396(13) 0.0240(5) Uani 1 1 d . . . .
C36 C 0.2674(3) 0.40984(16) 0.57171(14) 0.0308(6) Uani 1 1 d . . . .
H36 H 0.345(3) 0.4075(18) 0.5770(15) 0.037 Uiso 1 1 d R . . .
C21 C 0.3405(3) 0.42275(16) 0.39012(14) 0.0356(7) Uani 1 1 d . . . .
C35 C 0.2200(3) 0.46688(17) 0.61262(15) 0.0394(7) Uani 1 1 d . . . .
H35 H 0.264(3) 0.503(2) 0.6451(17) 0.047 Uiso 1 1 d R . . .
C32 C 0.0837(2) 0.36295(16) 0.51690(14) 0.0325(6) Uani 1 1 d . . . .
C13 C 0.2251(2) 0.18455(16) 0.62743(13) 0.0257(5) Uani 1 1 d . . . .
H13A H 0.231(2) 0.2393(19) 0.6171(15) 0.031 Uiso 1 1 d R . . .
H13B H 0.270(2) 0.1681(17) 0.6725(15) 0.031 Uiso 1 1 d R . . .
C8 C 0.3726(2) -0.05822(16) 0.51449(15) 0.0299(6) Uani 1 1 d . . . .
H8 H 0.394(2) -0.0778(18) 0.4754(15) 0.036 Uiso 1 1 d R . . .
C11 C 0.3155(2) -0.00094(16) 0.64228(14) 0.0304(6) Uani 1 1 d . . . .
H11 H 0.297(2) 0.0189(18) 0.6838(15) 0.037 Uiso 1 1 d R . . .
C14 C 0.1025(2) 0.16810(15) 0.62384(12) 0.0321(6) Uani 1 1 d D . . .
C5 C 0.3063(3) 0.20378(17) 0.31415(14) 0.0320(6) Uani 1 1 d . . . .
H5 H 0.285(3) 0.2592(19) 0.2981(15) 0.038 Uiso 1 1 d R . . .
C33 C 0.0369(3) 0.4192(2) 0.55897(17) 0.0448(8) Uani 1 1 d . . . .
H33 H -0.043(3) 0.421(2) 0.5558(17) 0.054 Uiso 1 1 d R . . .
C26 C 0.4375(3) 0.38618(17) 0.43810(15) 0.0360(6) Uani 1 1 d . . . .
C37 C 0.0178(2) 0.30713(18) 0.46339(15) 0.0351(6) Uani 1 1 d . . . .
C3 C 0.3590(3) 0.06227(19) 0.29488(15) 0.0415(7) Uani 1 1 d . . . .
H3 H 0.380(3) 0.020(2) 0.2662(17) 0.050 Uiso 1 1 d R . . .
C10 C 0.3538(3) -0.08289(18) 0.63541(15) 0.0373(7) Uani 1 1 d . . . .
H10 H 0.361(3) -0.116(2) 0.6709(16) 0.045 Uiso 1 1 d R . . .
C9 C 0.3812(3) -0.11052(17) 0.57283(15) 0.0361(6) Uani 1 1 d . . . .
H9 H 0.407(3) -0.165(2) 0.5693(15) 0.043 Uiso 1 1 d R . . .
C4 C 0.3355(3) 0.14346(18) 0.26974(14) 0.0373(7) Uani 1 1 d . . . .
H4 H 0.338(3) 0.1582(19) 0.2226(16) 0.045 Uiso 1 1 d R . . .
F1 F 0.5077(2) 0.87948(17) 0.26628(14) 0.0942(9) Uani 1 1 d . . . .
C41 C 0.0283(3) 0.2021(2) 0.37939(17) 0.0433(7) Uani 1 1 d . . . .
H41 H 0.081(3) 0.167(2) 0.3588(17) 0.052 Uiso 1 1 d R . . .
C28 C 0.6276(3) 0.3832(2) 0.4994(2) 0.0561(10) Uani 1 1 d . . . .
H28 H 0.693(3) 0.405(2) 0.5097(19) 0.067 Uiso 1 1 d R . . .
C34 C 0.1048(3) 0.4707(2) 0.60625(17) 0.0477(8) Uani 1 1 d . . . .
H34 H 0.072(3) 0.507(2) 0.6346(18) 0.057 Uiso 1 1 d R . . .
C22 C 0.3456(4) 0.4980(2) 0.35063(17) 0.0496(9) Uani 1 1 d . . . .
H22 H 0.417(3) 0.520(2) 0.3544(18) 0.060 Uiso 1 1 d R . . .
C27 C 0.5455(3) 0.4181(2) 0.44951(19) 0.0498(8) Uani 1 1 d . . . .
H27 H 0.562(3) 0.468(2) 0.4225(18) 0.060 Uiso 1 1 d R . . .
C38 C -0.0986(3) 0.3040(2) 0.4454(2) 0.0503(8) Uani 1 1 d . . . .
H38 H -0.142(3) 0.342(2) 0.4701(18) 0.060 Uiso 1 1 d R . . .
C25 C 0.1441(3) 0.41324(19) 0.34277(15) 0.0429(7) Uani 1 1 d . . . .
H25 H 0.073(3) 0.382(2) 0.3378(17) 0.051 Uiso 1 1 d R . . .
C29 C 0.6035(3) 0.3144(2) 0.5383(2) 0.0491(8) Uani 1 1 d . . . .
H29 H 0.654(3) 0.288(2) 0.5749(19) 0.059 Uiso 1 1 d R . . .
C24 C 0.1498(4) 0.4878(2) 0.30448(18) 0.0542(9) Uani 1 1 d . . . .
H24 H 0.080(3) 0.512(2) 0.2713(19) 0.065 Uiso 1 1 d R . . .
C23 C 0.2490(4) 0.5298(2) 0.30952(16) 0.0542(10) Uani 1 1 d . . . .
H23 H 0.249(3) 0.582(2) 0.2839(18) 0.065 Uiso 1 1 d R . . .
C40 C -0.0865(3) 0.1978(3) 0.3607(2) 0.0598(10) Uani 1 1 d . . . .
H40 H -0.115(3) 0.162(3) 0.328(2) 0.072 Uiso 1 1 d R . . .
C19 C 0.0379(3) 0.1198(4) 0.5705(3) 0.0452(14) Uani 0.750(9) 1 d D P A 1
H19 H 0.068(4) 0.097(3) 0.539(2) 0.054 Uiso 0.750(9) 1 d R P A 1
C39 C -0.1508(3) 0.2497(3) 0.3934(2) 0.0615(10) Uani 1 1 d . . . .
H39 H -0.231(4) 0.248(3) 0.380(2) 0.074 Uiso 1 1 d R . . .
C15 C 0.0518(4) 0.2092(6) 0.6730(3) 0.0614(19) Uani 0.750(9) 1 d D P A 1
H15 H 0.096(5) 0.237(4) 0.709(3) 0.074 Uiso 0.750(9) 1 d R P A 1
C16 C -0.0622(4) 0.1938(6) 0.6681(4) 0.084(2) Uani 0.750(9) 1 d D P A 1
H16 H -0.102(6) 0.220(4) 0.701(4) 0.101 Uiso 0.750(9) 1 d R P A 1
C17 C -0.1300(5) 0.1444(5) 0.6170(4) 0.079(2) Uani 0.750(9) 1 d D P A 1
H17 H -0.204(6) 0.142(4) 0.613(3) 0.095 Uiso 0.750(9) 1 d R P A 1
C18 C -0.0766(3) 0.1084(4) 0.5668(4) 0.0635(18) Uani 0.750(9) 1 d D P A 1
H18 H -0.124(5) 0.075(4) 0.529(3) 0.076 Uiso 0.750(9) 1 d R P A 1
C19A C 0.0473(10) 0.0933(6) 0.5986(9) 0.0452(14) Uani 0.250(9) 1 d D P A 2
H19A H 0.080(11) 0.055(9) 0.570(8) 0.054 Uiso 0.250(9) 1 d R P A 2
C18A C -0.0643(10) 0.0809(12) 0.6035(10) 0.0635(18) Uani 0.250(9) 1 d D P A 2
H18A H -0.101(13) 0.024(10) 0.570(8) 0.076 Uiso 0.250(9) 1 d R P A 2
C16A C -0.0699(14) 0.2200(14) 0.6719(14) 0.084(2) Uani 0.250(9) 1 d D P A 2
H16A H -0.100(17) 0.279(12) 0.696(10) 0.101 Uiso 0.250(9) 1 d R P A 2
C15A C 0.0381(16) 0.2209(16) 0.6579(11) 0.0614(19) Uani 0.250(9) 1 d D P A 2
H15A H 0.101(15) 0.278(9) 0.691(9) 0.074 Uiso 0.250(9) 1 d R P A 2
C17A C -0.110(2) 0.1433(13) 0.6406(13) 0.079(2) Uani 0.250(9) 1 d D P A 2
H17A H -0.198(18) 0.103(11) 0.640(9) 0.095 Uiso 0.250(9) 1 d R P A 2

loop_
_atom_site_aniso_label
_atom_site_aniso_U_11
_atom_site_aniso_U_22
_atom_site_aniso_U_33
_atom_site_aniso_U_23
_atom_site_aniso_U_13
_atom_site_aniso_U_12
Ir1 0.02544(6) 0.01779(5) 0.02245(5) -0.00030(4) 0.00642(4) 0.00039(4)
P1 0.0353(4) 0.0293(4) 0.0556(5) -0.0108(3) 0.0023(4) -0.0007(3)
C31 0.0343(15) 0.0180(11) 0.0264(12) 0.0048(10) 0.0106(11) 0.0043(10)
F3 0.0674(14) 0.0488(11) 0.0639(12) -0.0193(9) 0.0116(10) 0.0161(10)
N5 0.0268(12) 0.0292(11) 0.0319(12) 0.0050(9) 0.0037(9) 0.0008(9)
F5 0.0673(14) 0.0530(12) 0.0538(11) -0.0147(9) 0.0070(10) -0.0042(10)
C7 0.0203(12) 0.0235(12) 0.0265(12) 0.0004(10) 0.0034(10) -0.0031(10)
C30 0.0284(15) 0.0321(14) 0.0467(17) -0.0112(13) 0.0090(13) -0.0014(12)
N3 0.0233(11) 0.0212(10) 0.0226(10) -0.0014(8) 0.0062(8) -0.0018(8)
N1 0.0303(12) 0.0209(10) 0.0230(10) -0.0009(8) 0.0058(9) -0.0018(9)
N4 0.0294(12) 0.0233(10) 0.0315(11) -0.0080(9) 0.0100(9) -0.0025(9)
N2 0.0254(11) 0.0191(9) 0.0216(10) -0.0004(8) 0.0059(8) -0.0009(8)
C6 0.0199(12) 0.0217(11) 0.0212(11) -0.0019(9) 0.0035(9) -0.0017(9)
F6 0.0829(17) 0.0495(12) 0.0896(16) -0.0074(11) 0.0233(13) -0.0271(11)
C20 0.0511(18) 0.0218(12) 0.0268(13) -0.0003(10) 0.0153(12) 0.0049(12)
C1 0.0254(13) 0.0220(12) 0.0237(12) -0.0026(9) 0.0054(10) -0.0031(10)
F2 0.0815(16) 0.0491(11) 0.0843(15) 0.0013(11) -0.0107(13) 0.0239(11)
C2 0.0553(19) 0.0220(13) 0.0301(14) -0.0013(11) 0.0102(13) 0.0050(12)
F4 0.0751(16) 0.0991(16) 0.0642(14) -0.0208(13) -0.0034(12) 0.0540(14)
C12 0.0230(13) 0.0204(12) 0.0284(12) 0.0007(10) 0.0044(10) -0.0029(10)
C36 0.0390(16) 0.0237(13) 0.0311(13) -0.0006(11) 0.0100(12) 0.0004(11)
C21 0.0572(19) 0.0243(13) 0.0305(14) -0.0036(11) 0.0208(13) -0.0048(12)
C35 0.064(2) 0.0249(14) 0.0305(14) -0.0017(11) 0.0113(14) 0.0019(14)
C32 0.0339(15) 0.0285(13) 0.0376(14) 0.0081(11) 0.0129(12) 0.0090(11)
C13 0.0324(15) 0.0223(12) 0.0231(12) -0.0017(10) 0.0073(11) 0.0003(11)
C8 0.0321(15) 0.0246(13) 0.0340(14) -0.0014(11) 0.0093(12) 0.0016(11)
C11 0.0359(16) 0.0275(13) 0.0290(13) 0.0037(11) 0.0089(12) -0.0040(11)
C14 0.0298(15) 0.0341(14) 0.0337(14) -0.0001(11) 0.0097(11) 0.0031(11)
C5 0.0450(17) 0.0244(13) 0.0279(13) 0.0024(11) 0.0102(12) -0.0011(12)
C33 0.0421(19) 0.0436(17) 0.0528(19) 0.0051(15) 0.0196(15) 0.0176(15)
C26 0.0450(17) 0.0297(14) 0.0398(15) -0.0129(12) 0.0243(13) -0.0115(12)
C37 0.0282(15) 0.0345(14) 0.0433(16) 0.0089(12) 0.0089(12) 0.0056(12)
C3 0.064(2) 0.0331(15) 0.0306(15) -0.0079(12) 0.0166(14) 0.0036(14)
C10 0.0475(18) 0.0285(14) 0.0367(15) 0.0125(12) 0.0104(13) 0.0008(13)
C9 0.0413(17) 0.0217(13) 0.0460(16) 0.0052(12) 0.0101(13) 0.0053(12)
C4 0.056(2) 0.0333(15) 0.0253(13) -0.0034(11) 0.0152(13) -0.0028(13)
F1 0.0905(18) 0.0954(18) 0.1012(19) -0.0364(15) 0.0300(15) -0.0625(15)
C41 0.0354(17) 0.0486(18) 0.0425(17) -0.0030(14) -0.0004(14) -0.0065(14)
C28 0.037(2) 0.054(2) 0.084(3) -0.027(2) 0.027(2) -0.0178(17)
C34 0.065(2) 0.0374(16) 0.0471(18) -0.0016(14) 0.0265(17) 0.0192(16)
C22 0.080(3) 0.0345(16) 0.0424(17) -0.0087(14) 0.0312(18) -0.0162(17)
C27 0.048(2) 0.0462(18) 0.061(2) -0.0123(16) 0.0266(18) -0.0154(16)
C38 0.0312(17) 0.0533(19) 0.066(2) 0.0044(17) 0.0093(16) 0.0064(15)
C25 0.060(2) 0.0368(16) 0.0352(15) 0.0076(13) 0.0168(15) 0.0123(15)
C29 0.0328(17) 0.051(2) 0.063(2) -0.0233(17) 0.0064(15) 0.0000(15)
C24 0.086(3) 0.0384(17) 0.0419(18) 0.0128(14) 0.0229(18) 0.0178(18)
C23 0.103(3) 0.0312(16) 0.0326(16) 0.0068(13) 0.0237(18) 0.0109(19)
C40 0.044(2) 0.067(2) 0.061(2) -0.0091(19) -0.0065(18) -0.0130(18)
C19 0.037(2) 0.049(3) 0.053(3) -0.014(2) 0.018(2) -0.007(2)
C39 0.0296(19) 0.073(2) 0.077(3) 0.009(2) -0.0002(18) -0.0018(18)
C15 0.034(2) 0.104(4) 0.045(4) -0.030(3) 0.005(2) 0.009(2)
C16 0.040(3) 0.136(7) 0.084(3) -0.053(4) 0.031(2) 0.014(3)
C17 0.024(3) 0.117(4) 0.097(6) -0.026(4) 0.015(4) -0.008(3)
C18 0.037(2) 0.074(4) 0.079(5) -0.020(3) 0.012(3) -0.014(2)
C19A 0.037(2) 0.049(3) 0.053(3) -0.014(2) 0.018(2) -0.007(2)
C18A 0.037(2) 0.074(4) 0.079(5) -0.020(3) 0.012(3) -0.014(2)
C16A 0.040(3) 0.136(7) 0.084(3) -0.053(4) 0.031(2) 0.014(3)
C15A 0.034(2) 0.104(4) 0.045(4) -0.030(3) 0.005(2) 0.009(2)
C17A 0.024(3) 0.117(4) 0.097(6) -0.026(4) 0.015(4) -0.008(3)

loop_
_atom_type_symbol
_atom_type_description
_atom_type_scat_dispersion_real
_atom_type_scat_dispersion_imag
_atom_type_scat_source
C C 0.0033 0.0016 'International Tables Vol C Tables 4.2.6.8 and 6.1.1.4'
H H 0.0000 0.0000 'International Tables Vol C Tables 4.2.6.8 and 6.1.1.4'
F F 0.0171 0.0103 'International Tables Vol C Tables 4.2.6.8 and 6.1.1.4'
Ir Ir -1.4442 7.9887 'International Tables Vol C Tables 4.2.6.8 and 6.1.1.4'
N N 0.0061 0.0033 'International Tables Vol C Tables 4.2.6.8 and 6.1.1.4'
P P 0.1023 0.0942 'International Tables Vol C Tables 4.2.6.8 and 6.1.1.4'

loop_
_geom_angle_atom_site_label_1
_geom_angle_atom_site_label_2
_geom_angle_atom_site_label_3
_geom_angle
C31 Ir1 N5 80.24(10)
C31 Ir1 N1 177.69(9)
C31 Ir1 N4 94.01(9)
C31 Ir1 C6 102.44(9)
C31 Ir1 C20 85.43(9)
N5 Ir1 N1 97.82(8)
N5 Ir1 N4 170.41(8)
N5 Ir1 C6 92.54(9)
N5 Ir1 C20 91.79(10)
N4 Ir1 N1 88.08(8)
N4 Ir1 C20 80.04(10)
C6 Ir1 N1 76.32(8)
C6 Ir1 N4 96.22(9)
C6 Ir1 C20 171.56(10)
C20 Ir1 N1 95.90(9)
F5 P1 F3 179.71(13)
F6 P1 F3 90.23(12)
F6 P1 F5 89.83(12)
F6 P1 F2 89.85(14)
F6 P1 F4 89.25(15)
F2 P1 F3 89.49(12)
F2 P1 F5 90.79(12)
F2 P1 F4 177.90(14)
F4 P1 F3 88.62(11)
F4 P1 F5 91.10(11)
F1 P1 F3 89.24(12)
F1 P1 F5 90.69(13)
F1 P1 F6 179.34(15)
F1 P1 F2 90.55(15)
F1 P1 F4 90.34(16)
C36 C31 Ir1 127.7(2)
C32 C31 Ir1 115.09(19)
C32 C31 C36 117.1(2)
C37 N5 Ir1 115.77(18)
C41 N5 Ir1 125.4(2)
C41 N5 C37 118.6(3)
C12 C7 N2 104.7(2)
C12 C7 C8 120.1(2)
C8 C7 N2 135.2(2)
N4 C30 C29 122.3(3)
C6 N3 C12 111.55(19)
C6 N3 C13 124.2(2)
C12 N3 C13 123.9(2)
C1 N1 Ir1 116.65(15)
C5 N1 Ir1 125.50(17)
C5 N1 C1 117.8(2)
C30 N4 Ir1 125.02(18)
C30 N4 C26 119.1(2)
C26 N4 Ir1 115.89(19)
C7 N2 C1 130.7(2)
C6 N2 C7 111.17(18)
C6 N2 C1 118.14(19)
N3 C6 Ir1 139.11(17)
N3 C6 N2 105.12(19)
N2 C6 Ir1 115.74(15)
C21 C20 Ir1 114.0(2)
C25 C20 Ir1 129.2(2)
C25 C20 C21 116.8(3)
N1 C1 N2 113.0(2)
N1 C1 C2 122.4(2)
C2 C1 N2 124.6(2)
C1 C2 C3 118.5(3)
C7 C12 N3 107.4(2)
C11 C12 C7 122.9(2)
C11 C12 N3 129.7(2)
C35 C36 C31 121.2(3)
C20 C21 C26 115.4(2)
C20 C21 C22 121.0(3)
C22 C21 C26 123.6(3)
C34 C35 C36 120.1(3)
C31 C32 C37 114.5(2)
C33 C32 C31 121.4(3)
C33 C32 C37 124.0(3)
N3 C13 C14 113.57(19)
C9 C8 C7 116.8(2)
C10 C11 C12 116.6(3)
C19 C14 C13 122.6(2)
C15 C14 C13 117.3(3)
C15 C14 C19 119.9(4)
C19A C14 C13 124.6(6)
C15A C14 C13 121.5(11)
C15A C14 C19A 113.0(13)
N1 C5 C4 122.8(2)
C34 C33 C32 120.1(3)
N4 C26 C21 114.7(2)
N4 C26 C27 119.8(3)
C27 C26 C21 125.4(3)
N5 C37 C32 114.2(2)
N5 C37 C38 120.0(3)
C38 C37 C32 125.8(3)
C4 C3 C2 119.8(3)
C11 C10 C9 121.2(3)
C8 C9 C10 122.4(3)
C5 C4 C3 118.6(3)
N5 C41 C40 122.4(3)
C27 C28 C29 119.8(3)
C33 C34 C35 120.1(3)
C23 C22 C21 119.5(3)
C28 C27 C26 120.6(3)
C39 C38 C37 120.4(3)
C24 C25 C20 121.8(3)
C28 C29 C30 118.3(3)
C23 C24 C25 120.3(4)
C24 C23 C22 120.7(3)
C39 C40 C41 119.5(3)
C18 C19 C14 121.5(4)
C40 C39 C38 119.0(3)
C14 C15 C16 116.2(5)
C15 C16 C17 126.1(6)
C18 C17 C16 115.5(6)
C17 C18 C19 120.7(5)
C14 C19A C18A 120.2(11)
C17A C18A C19A 115.5(17)
C15A C16A C17A 101(2)
C14 C15A C16A 137(2)
C18A C17A C16A 134(2)

loop_
_geom_bond_atom_site_label_1
_geom_bond_atom_site_label_2
_geom_bond_distance
Ir1 C31 2.009(2)
Ir1 N5 2.035(2)
Ir1 N1 2.147(2)
Ir1 N4 2.050(2)
Ir1 C6 2.046(2)
Ir1 C20 2.053(2)
P1 F3 1.607(2)
P1 F5 1.594(2)
P1 F6 1.575(2)
P1 F2 1.576(2)
P1 F4 1.591(2)
P1 F1 1.575(2)
C31 C36 1.401(4)
C31 C32 1.400(4)
N5 C37 1.365(4)
N5 C41 1.347(4)
C7 N2 1.408(3)
C7 C12 1.389(3)
C7 C8 1.395(3)
C30 N4 1.344(4)
C30 C29 1.380(4)
N3 C6 1.341(3)
N3 C12 1.395(3)
N3 C13 1.462(3)
N1 C1 1.346(3)
N1 C5 1.344(3)
N4 C26 1.368(3)
N2 C6 1.385(3)
N2 C1 1.411(3)
C20 C21 1.405(4)
C20 C25 1.396(4)
C1 C2 1.377(4)
C2 C3 1.377(4)
C12 C11 1.381(3)
C36 C35 1.391(4)
C21 C26 1.465(4)
C21 C22 1.412(4)
C35 C34 1.382(5)
C32 C33 1.394(4)
C32 C37 1.466(4)
C13 C14 1.499(4)
C8 C9 1.381(4)
C11 C10 1.380(4)
C14 C19 1.3903(10)
C14 C15 1.3893(10)
C14 C19A 1.3897(10)
C14 C15A 1.3897(10)
C5 C4 1.369(4)
C33 C34 1.367(5)
C26 C27 1.381(4)
C37 C38 1.389(4)
C3 C4 1.371(4)
C10 C9 1.385(4)
C41 C40 1.371(5)
C28 C27 1.359(5)
C28 C29 1.377(5)
C22 C23 1.375(5)
C38 C39 1.373(5)
C25 C24 1.392(4)
C24 C23 1.359(5)
C40 C39 1.365(6)
C19 C18 1.3899(10)
C15 C16 1.3898(10)
C16 C17 1.3897(10)
C17 C18 1.3896(10)
C19A C18A 1.3899(10)
C18A C17A 1.3898(10)
C16A C15A 1.3899(11)
C16A C17A 1.3899(11)
